data_2239449
loop_
_publ_author_name
'Gopinath, S.'
'Sethusankar, K.'
'Saravanan, Velu'
'Mohanakrishnan, Arasambattu K.'

_publ_section_title
;
 2-(4-Fluoro-2-nitrophenyl)-4-hydroxy-9-phenylsulfonyl-9<i>H</i>-carbazole-3-carbaldehyde
;
_journal_coeditor_code SU2695
_journal_issue 3
_journal_name_full 'Acta Crystallographica Section E'
_journal_page_first o273
_journal_page_last o274
_journal_paper_doi 10.1107/S1600536814002633
_journal_volume 70
_journal_year 2014
_chemical_formula_iupac 'C25 H15 F N2 O6 S'
_chemical_formula_moiety 'C25 H15 F N2 O6 S'
_chemical_formula_sum 'C25 H15 F N2 O6 S'
_chemical_formula_weight 490.45
_chemical_name_systematic 2-(4-Fluoro-2-nitrophenyl)-4-hydroxy-9-phenylsulfonyl-9<i>H</i>-carbazole-3-carbaldehyde
_space_group_IT_number 14
_symmetry_cell_setting monoclinic
_symmetry_space_group_name_Hall '-P 2ybc'
_symmetry_space_group_name_H-M 'P 1 21/c 1'
_atom_sites_solution_hydrogens geom
_atom_sites_solution_primary direct
_atom_sites_solution_secondary difmap
_audit_creation_method SHELXL-97
_cell_angle_alpha 90.00
_cell_angle_beta 93.820(5)
_cell_angle_gamma 90.00
_cell_formula_units_Z 4
_cell_length_a 8.124(5)
_cell_length_b 14.191(5)
_cell_length_c 18.607(5)
_cell_measurement_reflns_used 7207
_cell_measurement_temperature 296(2)
_cell_measurement_theta_max 31.69
_cell_measurement_theta_min 2.19
_cell_volume 2140.4(16)
_computing_cell_refinement 'SAINT (Bruker, 2008)'
_computing_data_collection 'APEX2 (Bruker, 2008)'
_computing_data_reduction 'SAINT (Bruker, 2008)'
_computing_molecular_graphics 'ORTEP-3 for Windows (Farrugia, 2012) and Mercury (Macrae <i>et al.</i>, 2008)'
_computing_publication_material 'SHELXL97 (Sheldrick, 2008) and PLATON (Spek, 2009)'
_computing_structure_refinement 'SHELXL97 (Sheldrick, 2008)'
_computing_structure_solution 'SHELXS97 (Sheldrick, 2008)'
_diffrn_ambient_temperature 296(2)
_diffrn_measured_fraction_theta_full 0.998
_diffrn_measured_fraction_theta_max 0.998
_diffrn_measurement_device_type 'Brukker Kappa APEXII CCD'
_diffrn_measurement_method '\w & \f scans'
_diffrn_radiation_monochromator graphite
_diffrn_radiation_source 'fine-focus sealed tube'
_diffrn_radiation_type MoK\a
_diffrn_radiation_wavelength 0.71073
_diffrn_reflns_av_R_equivalents 0.0353
_diffrn_reflns_av_sigmaI/netI 0.0353
_diffrn_reflns_limit_h_max 11
_diffrn_reflns_limit_h_min -11
_diffrn_reflns_limit_k_max 20
_diffrn_reflns_limit_k_min -20
_diffrn_reflns_limit_l_max 27
_diffrn_reflns_limit_l_min -26
_diffrn_reflns_number 31082
_diffrn_reflns_theta_full 31.69
_diffrn_reflns_theta_max 31.69
_diffrn_reflns_theta_min 2.19
_exptl_absorpt_coefficient_mu 0.208
_exptl_absorpt_correction_T_max 0.949
_exptl_absorpt_correction_T_min 0.930
_exptl_absorpt_correction_type multi-scan
_exptl_absorpt_process_details '(SADABS; Bruker, 2008)'
_exptl_crystal_colour yellow
_exptl_crystal_density_diffrn 1.522
_exptl_crystal_density_method 'not measured'
_exptl_crystal_description block
_exptl_crystal_F_000 1008
_exptl_crystal_size_max 0.35
_exptl_crystal_size_mid 0.30
_exptl_crystal_size_min 0.25
_refine_diff_density_max 0.323
_refine_diff_density_min -0.440
_refine_ls_extinction_method none
_refine_ls_goodness_of_fit_ref 1.009
_refine_ls_hydrogen_treatment constr
_refine_ls_matrix_type full
_refine_ls_number_parameters 316
_refine_ls_number_reflns 7207
_refine_ls_number_restraints 0
_refine_ls_restrained_S_all 1.009
_refine_ls_R_factor_all 0.0818
_refine_ls_R_factor_gt 0.0477
_refine_ls_shift/su_max 0.001
_refine_ls_shift/su_mean 0.000
_refine_ls_structure_factor_coef Fsqd
_refine_ls_weighting_details 'calc w=1/[\s^2^(Fo^2^)+(0.0698P)^2^+0.4156P] where P=(Fo^2^+2Fc^2^)/3'
_refine_ls_weighting_scheme calc
_refine_ls_wR_factor_gt 0.1227
_refine_ls_wR_factor_ref 0.1432
_reflns_number_gt 4725
_reflns_number_total 7207
_reflns_threshold_expression I>2sigma(I)
_cod_data_source_file su2695sup1.cif
_cod_data_source_block I
_cod_original_sg_symbol_H-M 'P 21/c'
_cod_database_code 2239449
_cod_database_fobs_code 2239449

loop_
_symmetry_equiv_pos_as_xyz
'x, y, z'
'-x, y+1/2, -z+1/2'
'-x, -y, -z'
'x, -y-1/2, z-1/2'

loop_
_atom_site_type_symbol
_atom_site_label
_atom_site_fract_x
_atom_site_fract_y
_atom_site_fract_z
_atom_site_U_iso_or_equiv
_atom_site_adp_type
_atom_site_calc_flag
_atom_site_refinement_flags
_atom_site_occupancy
_atom_site_symmetry_multiplicity
C C1 0.22774(18) 0.88060(12) -0.01369(8) 0.0374(3) Uani d . 1 1
C C2 0.1387(2) 0.83895(14) -0.07118(9) 0.0495(4) Uani d . 1 1
H H2 0.1307 0.7738 -0.0757 0.059 Uiso calc R 1 1
C C3 0.0621(2) 0.89880(16) -0.12166(10) 0.0566(5) Uani d . 1 1
H H3 -0.0006 0.8729 -0.1604 0.068 Uiso calc R 1 1
C C4 0.0754(2) 0.99483(15) -0.11661(10) 0.0552(5) Uani d . 1 1
H H4 0.0208 1.0325 -0.1514 0.066 Uiso calc R 1 1
C C5 0.1683(2) 1.03627(14) -0.06079(9) 0.0482(4) Uani d . 1 1
H H5 0.1798 1.1014 -0.0582 0.058 Uiso calc R 1 1
C C6 0.24489(19) 0.97816(12) -0.00809(8) 0.0378(3) Uani d . 1 1
C C7 0.33800(19) 0.99774(11) 0.05859(8) 0.0361(3) Uani d . 1 1
C C8 0.37439(17) 0.91229(10) 0.09332(8) 0.0338(3) Uani d . 1 1
C C9 0.45053(19) 0.90720(11) 0.16234(8) 0.0368(3) Uani d . 1 1
H H9 0.4734 0.8494 0.1843 0.044 Uiso calc R 1 1
C C10 0.49084(19) 0.99004(11) 0.19702(8) 0.0366(3) Uani d . 1 1
C C11 0.4656(2) 1.07785(11) 0.16215(9) 0.0412(4) Uani d . 1 1
C C12 0.3891(2) 1.08113(11) 0.09237(9) 0.0408(4) Uani d . 1 1
C C13 0.5105(3) 1.16400(13) 0.19907(11) 0.0577(5) Uani d . 1 1
H H13 0.5595 1.1591 0.2455 0.069 Uiso calc R 1 1
C C14 0.10618(19) 0.73000(10) 0.11778(9) 0.0380(3) Uani d . 1 1
C C15 0.1077(2) 0.76246(12) 0.18780(10) 0.0470(4) Uani d . 1 1
H H15 0.2061 0.7803 0.2125 0.056 Uiso calc R 1 1
C C16 -0.0402(3) 0.76793(15) 0.22048(13) 0.0623(5) Uani d . 1 1
H H16 -0.0425 0.7906 0.2673 0.075 Uiso calc R 1 1
C C17 -0.1846(3) 0.73945(18) 0.18295(16) 0.0730(7) Uani d . 1 1
H H17 -0.2839 0.7433 0.2049 0.088 Uiso calc R 1 1
C C18 -0.1833(3) 0.70603(18) 0.11453(15) 0.0729(7) Uani d . 1 1
H H18 -0.2812 0.6863 0.0905 0.087 Uiso calc R 1 1
C C19 -0.0383(2) 0.70121(14) 0.08066(12) 0.0558(5) Uani d . 1 1
H H19 -0.0374 0.6790 0.0337 0.067 Uiso calc R 1 1
C C20 0.55668(19) 0.98415(11) 0.27357(8) 0.0367(3) Uani d . 1 1
C C21 0.7260(2) 0.98788(14) 0.29145(10) 0.0503(4) Uani d . 1 1
H H21 0.7975 0.9992 0.2554 0.060 Uiso calc R 1 1
C C22 0.7897(2) 0.97524(15) 0.36099(11) 0.0550(5) Uani d . 1 1
H H22 0.9028 0.9789 0.3721 0.066 Uiso calc R 1 1
C C23 0.6842(2) 0.95715(13) 0.41362(10) 0.0500(4) Uani d . 1 1
C C24 0.5168(2) 0.95119(12) 0.39949(10) 0.0460(4) Uani d . 1 1
H H24 0.4468 0.9375 0.4356 0.055 Uiso calc R 1 1
C C25 0.45671(19) 0.96635(11) 0.32961(8) 0.0367(3) Uani d . 1 1
N N1 0.31385(16) 0.83887(9) 0.04768(7) 0.0369(3) Uani d . 1 1
N N2 0.27697(18) 0.96048(12) 0.31633(8) 0.0497(4) Uani d . 1 1
O O1 0.35888(18) 1.16282(9) 0.05773(7) 0.0589(4) Uani d . 1 1
H H1 0.3946 1.2066 0.0830 0.088 Uiso calc R 1 1
O O2 0.4894(3) 1.24286(10) 0.17434(9) 0.0816(5) Uani d . 1 1
O O3 0.26853(16) 0.67320(8) 0.01041(7) 0.0514(3) Uani d . 1 1
O O4 0.42270(13) 0.70889(8) 0.12536(6) 0.0419(3) Uani d . 1 1
O O5 0.20964(17) 1.00982(13) 0.27085(9) 0.0735(5) Uani d . 1 1
O O6 0.2029(2) 0.90511(16) 0.35160(11) 0.1023(7) Uani d . 1 1
F F1 0.74611(17) 0.94386(10) 0.48170(7) 0.0770(4) Uani d . 1 1
S S1 0.28971(5) 0.72821(3) 0.07403(2) 0.03511(11) Uani d . 1 1

loop_
_atom_site_aniso_label
_atom_site_aniso_U_11
_atom_site_aniso_U_22
_atom_site_aniso_U_33
_atom_site_aniso_U_12
_atom_site_aniso_U_13
_atom_site_aniso_U_23
C1 0.0366(7) 0.0465(8) 0.0296(7) -0.0002(6) 0.0053(6) 0.0006(6)
C2 0.0556(10) 0.0548(10) 0.0374(9) -0.0056(8) -0.0022(7) -0.0026(7)
C3 0.0590(11) 0.0758(14) 0.0339(9) -0.0018(10) -0.0047(8) 0.0001(9)
C4 0.0575(11) 0.0727(13) 0.0352(9) 0.0114(9) 0.0013(8) 0.0106(8)
C5 0.0543(10) 0.0519(10) 0.0392(9) 0.0066(8) 0.0093(8) 0.0095(7)
C6 0.0378(8) 0.0447(8) 0.0319(8) 0.0003(6) 0.0092(6) 0.0038(6)
C7 0.0382(8) 0.0376(7) 0.0333(8) -0.0016(6) 0.0089(6) 0.0028(6)
C8 0.0331(7) 0.0355(7) 0.0333(7) -0.0034(5) 0.0059(6) -0.0021(6)
C9 0.0406(8) 0.0347(7) 0.0349(8) -0.0031(6) 0.0017(6) 0.0009(6)
C10 0.0386(8) 0.0391(8) 0.0325(8) -0.0048(6) 0.0066(6) -0.0027(6)
C11 0.0521(9) 0.0346(7) 0.0382(8) -0.0067(6) 0.0114(7) -0.0024(6)
C12 0.0482(9) 0.0353(8) 0.0401(9) -0.0015(6) 0.0125(7) 0.0036(6)
C13 0.0858(14) 0.0397(9) 0.0481(11) -0.0105(9) 0.0095(10) -0.0066(8)
C14 0.0328(7) 0.0342(7) 0.0472(9) 0.0001(6) 0.0033(6) 0.0046(6)
C15 0.0430(9) 0.0484(9) 0.0504(10) 0.0018(7) 0.0084(7) 0.0019(8)
C16 0.0641(13) 0.0635(12) 0.0624(13) 0.0120(10) 0.0268(10) 0.0099(10)
C17 0.0427(11) 0.0805(15) 0.099(2) 0.0087(10) 0.0262(12) 0.0261(14)
C18 0.0370(10) 0.0903(17) 0.0909(19) -0.0082(10) 0.0017(10) 0.0159(14)
C19 0.0393(9) 0.0626(11) 0.0643(13) -0.0084(8) -0.0046(8) 0.0023(10)
C20 0.0407(8) 0.0355(7) 0.0342(8) -0.0041(6) 0.0039(6) -0.0051(6)
C21 0.0396(9) 0.0625(11) 0.0495(10) -0.0061(8) 0.0085(7) -0.0077(8)
C22 0.0401(9) 0.0656(12) 0.0581(12) 0.0034(8) -0.0046(8) -0.0095(9)
C23 0.0586(11) 0.0491(10) 0.0407(9) 0.0097(8) -0.0084(8) -0.0021(7)
C24 0.0520(10) 0.0486(9) 0.0377(9) 0.0037(7) 0.0063(7) 0.0011(7)
C25 0.0368(8) 0.0380(7) 0.0352(8) -0.0002(6) 0.0031(6) -0.0031(6)
N1 0.0413(7) 0.0368(6) 0.0322(7) -0.0038(5) -0.0001(5) -0.0018(5)
N2 0.0401(8) 0.0659(10) 0.0436(8) -0.0019(7) 0.0071(6) 0.0000(7)
O1 0.0898(10) 0.0357(6) 0.0513(8) -0.0036(6) 0.0053(7) 0.0092(5)
O2 0.1389(17) 0.0368(7) 0.0692(11) -0.0122(8) 0.0074(10) -0.0030(7)
O3 0.0634(8) 0.0438(6) 0.0469(7) 0.0007(6) 0.0015(6) -0.0146(5)
O4 0.0353(6) 0.0406(6) 0.0492(7) 0.0047(4) -0.0024(5) -0.0001(5)
O5 0.0471(8) 0.1079(13) 0.0652(10) 0.0121(8) 0.0009(7) 0.0162(9)
O6 0.0562(10) 0.1501(19) 0.1014(14) -0.0264(11) 0.0103(9) 0.0524(14)
F1 0.0809(9) 0.0987(10) 0.0484(7) 0.0167(7) -0.0194(6) 0.0070(7)
S1 0.03481(19) 0.03234(18) 0.0381(2) 0.00070(14) 0.00198(14) -0.00437(14)

loop_
_atom_type_symbol
_atom_type_description
_atom_type_scat_dispersion_real
_atom_type_scat_dispersion_imag
_atom_type_scat_source
C C 0.0033 0.0016 'International Tables Vol C Tables 4.2.6.8 and 6.1.1.4'
H H 0.0000 0.0000 'International Tables Vol C Tables 4.2.6.8 and 6.1.1.4'
N N 0.0061 0.0033 'International Tables Vol C Tables 4.2.6.8 and 6.1.1.4'
O O 0.0106 0.0060 'International Tables Vol C Tables 4.2.6.8 and 6.1.1.4'
F F 0.0171 0.0103 'International Tables Vol C Tables 4.2.6.8 and 6.1.1.4'
S S 0.1246 0.1234 'International Tables Vol C Tables 4.2.6.8 and 6.1.1.4'

loop_
_geom_angle_atom_site_label_1
_geom_angle_atom_site_label_2
_geom_angle_atom_site_label_3
_geom_angle
C2 C1 C6 121.76(15)
C2 C1 N1 130.13(16)
C6 C1 N1 108.11(13)
C3 C2 C1 116.81(18)
C3 C2 H2 121.6
C1 C2 H2 121.6
C4 C3 C2 122.32(18)
C4 C3 H3 118.8
C2 C3 H3 118.8
C3 C4 C5 120.94(17)
C3 C4 H4 119.5
C5 C4 H4 119.5
C4 C5 C6 118.34(18)
C4 C5 H5 120.8
C6 C5 H5 120.8
C1 C6 C5 119.77(16)
C1 C6 C7 107.50(14)
C5 C6 C7 132.61(16)
C12 C7 C8 118.84(15)
C12 C7 C6 132.79(15)
C8 C7 C6 108.34(14)
C9 C8 C7 122.70(14)
C9 C8 N1 129.30(14)
C7 C8 N1 107.94(13)
C10 C9 C8 117.92(14)
C10 C9 H9 121.0
C8 C9 H9 121.0
C9 C10 C11 121.16(15)
C9 C10 C20 117.47(14)
C11 C10 C20 121.34(14)
C12 C11 C10 119.74(14)
C12 C11 C13 119.79(16)
C10 C11 C13 120.40(16)
O1 C12 C7 118.61(15)
O1 C12 C11 121.96(15)
C7 C12 C11 119.40(14)
O2 C13 C11 125.2(2)
O2 C13 H13 117.4
C11 C13 H13 117.4
C15 C14 C19 121.56(17)
C15 C14 S1 119.38(13)
C19 C14 S1 119.04(15)
C14 C15 C16 118.67(18)
C14 C15 H15 120.7
C16 C15 H15 120.7
C15 C16 C17 119.5(2)
C15 C16 H16 120.2
C17 C16 H16 120.2
C18 C17 C16 121.0(2)
C18 C17 H17 119.5
C16 C17 H17 119.5
C17 C18 C19 120.5(2)
C17 C18 H18 119.8
C19 C18 H18 119.8
C18 C19 C14 118.7(2)
C18 C19 H19 120.6
C14 C19 H19 120.6
C25 C20 C21 116.44(16)
C25 C20 C10 122.55(15)
C21 C20 C10 120.77(15)
C22 C21 C20 121.61(17)
C22 C21 H21 119.2
C20 C21 H21 119.2
C23 C22 C21 118.93(17)
C23 C22 H22 120.5
C21 C22 H22 120.5
F1 C23 C22 119.16(18)
F1 C23 C24 118.45(18)
C22 C23 C24 122.38(18)
C23 C24 C25 117.19(17)
C23 C24 H24 121.4
C25 C24 H24 121.4
C24 C25 C20 123.41(16)
C24 C25 N2 115.91(15)
C20 C25 N2 120.66(15)
C8 N1 C1 107.92(12)
C8 N1 S1 124.30(11)
C1 N1 S1 124.56(11)
O5 N2 O6 122.76(17)
O5 N2 C25 119.13(15)
O6 N2 C25 118.10(16)
C12 O1 H1 109.5
O3 S1 O4 119.96(7)
O3 S1 N1 106.50(7)
O4 S1 N1 106.35(7)
O3 S1 C14 109.70(8)
O4 S1 C14 108.93(8)
N1 S1 C14 104.19(7)

loop_
_geom_bond_atom_site_label_1
_geom_bond_atom_site_label_2
_geom_bond_distance
C1 C2 1.384(2)
C1 C6 1.395(2)
C1 N1 1.427(2)
C2 C3 1.383(3)
C2 H2 0.9300
C3 C4 1.370(3)
C3 H3 0.9300
C4 C5 1.375(3)
C4 H4 0.9300
C5 C6 1.395(2)
C5 H5 0.9300
C6 C7 1.437(2)
C7 C12 1.390(2)
C7 C8 1.396(2)
C8 C9 1.390(2)
C8 N1 1.4117(19)
C9 C10 1.370(2)
C9 H9 0.9300
C10 C11 1.414(2)
C10 C20 1.490(2)
C11 C12 1.402(2)
C11 C13 1.437(2)
C12 O1 1.3411(19)
C13 O2 1.218(2)
C13 H13 0.9300
C14 C15 1.381(3)
C14 C19 1.384(2)
C14 S1 1.7459(18)
C15 C16 1.384(3)
C15 H15 0.9300
C16 C17 1.385(4)
C16 H16 0.9300
C17 C18 1.359(4)
C17 H17 0.9300
C18 C19 1.374(3)
C18 H18 0.9300
C19 H19 0.9300
C20 C25 1.387(2)
C20 C21 1.394(2)
C21 C22 1.373(3)
C21 H21 0.9300
C22 C23 1.368(3)
C22 H22 0.9300
C23 F1 1.345(2)
C23 C24 1.370(3)
C24 C25 1.375(2)
C24 H24 0.9300
C25 N2 1.467(2)
N1 S1 1.6608(14)
N2 O5 1.202(2)
N2 O6 1.209(2)
O1 H1 0.8200
O3 S1 1.4189(12)
O4 S1 1.4202(13)

loop_
_geom_hbond_atom_site_label_D
_geom_hbond_atom_site_label_H
_geom_hbond_atom_site_label_A
_geom_hbond_site_symmetry_A
_geom_hbond_distance_DH
_geom_hbond_distance_HA
_geom_hbond_distance_DA
_geom_hbond_angle_DHA
O1 H1 O2 ----- 0.82 1.89 2.611(3) 146
C2 H2 O3 ----- 0.93 2.37 2.956(3) 121
C9 H9 O4 ----- 0.93 2.30 2.902(3) 122
C18 H18 O4 1_455 0.93 2.55 3.221(3) 129
C13 H13 O4 2_655 0.93 2.50 3.337(3) 150

loop_
_geom_torsion_atom_site_label_1
_geom_torsion_atom_site_label_2
_geom_torsion_atom_site_label_3
_geom_torsion_atom_site_label_4
_geom_torsion
C6 C1 C2 C3 -2.3(3)
N1 C1 C2 C3 177.26(16)
C1 C2 C3 C4 1.4(3)
C2 C3 C4 C5 0.8(3)
C3 C4 C5 C6 -1.9(3)
C2 C1 C6 C5 1.2(2)
N1 C1 C6 C5 -178.45(14)
C2 C1 C6 C7 177.77(15)
N1 C1 C6 C7 -1.89(17)
C4 C5 C6 C1 0.9(2)
C4 C5 C6 C7 -174.60(17)
C1 C6 C7 C12 -178.73(17)
C5 C6 C7 C12 -2.8(3)
C1 C6 C7 C8 -0.87(17)
C5 C6 C7 C8 175.08(16)
C12 C7 C8 C9 4.2(2)
C6 C7 C8 C9 -174.01(14)
C12 C7 C8 N1 -178.49(13)
C6 C7 C8 N1 3.30(16)
C7 C8 C9 C10 0.0(2)
N1 C8 C9 C10 -176.72(14)
C8 C9 C10 C11 -4.0(2)
C8 C9 C10 C20 173.94(14)
C9 C10 C11 C12 3.8(2)
C20 C10 C11 C12 -174.03(15)
C9 C10 C11 C13 -179.24(16)
C20 C10 C11 C13 2.9(2)
C8 C7 C12 O1 177.74(14)
C6 C7 C12 O1 -4.6(3)
C8 C7 C12 C11 -4.3(2)
C6 C7 C12 C11 173.39(16)
C10 C11 C12 O1 178.36(15)
C13 C11 C12 O1 1.4(3)
C10 C11 C12 C7 0.5(2)
C13 C11 C12 C7 -176.50(16)
C12 C11 C13 O2 -0.9(3)
C10 C11 C13 O2 -177.9(2)
C19 C14 C15 C16 -1.4(3)
S1 C14 C15 C16 176.77(14)
C14 C15 C16 C17 1.1(3)
C15 C16 C17 C18 0.1(3)
C16 C17 C18 C19 -1.0(4)
C17 C18 C19 C14 0.7(3)
C15 C14 C19 C18 0.5(3)
S1 C14 C19 C18 -177.66(16)
C9 C10 C20 C25 -75.8(2)
C11 C10 C20 C25 102.15(19)
C9 C10 C20 C21 98.30(19)
C11 C10 C20 C21 -83.8(2)
C25 C20 C21 C22 -0.4(3)
C10 C20 C21 C22 -174.86(17)
C20 C21 C22 C23 1.0(3)
C21 C22 C23 F1 179.39(18)
C21 C22 C23 C24 0.0(3)
F1 C23 C24 C25 179.14(16)
C22 C23 C24 C25 -1.4(3)
C23 C24 C25 C20 2.0(3)
C23 C24 C25 N2 -179.38(16)
C21 C20 C25 C24 -1.1(2)
C10 C20 C25 C24 173.19(16)
C21 C20 C25 N2 -179.64(15)
C10 C20 C25 N2 -5.3(2)
C9 C8 N1 C1 172.62(15)
C7 C8 N1 C1 -4.45(16)
C9 C8 N1 S1 12.2(2)
C7 C8 N1 S1 -164.88(11)
C2 C1 N1 C8 -175.68(16)
C6 C1 N1 C8 3.93(16)
C2 C1 N1 S1 -15.3(2)
C6 C1 N1 S1 164.29(11)
C24 C25 N2 O5 147.23(18)
C20 C25 N2 O5 -34.1(2)
C24 C25 N2 O6 -33.4(3)
C20 C25 N2 O6 145.2(2)
C8 N1 S1 O3 -165.23(12)
C1 N1 S1 O3 37.55(14)
C8 N1 S1 O4 -36.20(14)
C1 N1 S1 O4 166.58(12)
C8 N1 S1 C14 78.81(14)
C1 N1 S1 C14 -78.41(14)
C15 C14 S1 O3 166.60(13)
C19 C14 S1 O3 -15.16(16)
C15 C14 S1 O4 33.48(15)
C19 C14 S1 O4 -148.28(14)
C15 C14 S1 N1 -79.71(14)
C19 C14 S1 N1 98.53(14)
